data_2006984
loop_
_publ_author_name
'Blake, Alexander J.'
'Li, Wan-Sheung'
'Sutton, Liam R.'
'Schr\"oder, Martin'

_publ_section_title
;
 1,4,8,11-Tetrathiacyclotetradecan-6-one
;
_journal_issue 2
_journal_name_full 'Acta Crystallographica Section C'
_journal_page_first 245
_journal_page_last 247
_journal_paper_doi 10.1107/S0108270197017423
_journal_volume 54
_journal_year 1998
_chemical_formula_moiety 'C10 H18 O S4'
_chemical_formula_sum 'C10 H18 O S4'
_chemical_formula_weight 282.48
_chemical_name_common Keto[14]aneS~4~
_chemical_name_systematic
;
 1,4,8,11-Tetrathiacyclotetradecan-6-one
;
_space_group_IT_number 4
_symmetry_cell_setting monoclinic
_symmetry_space_group_name_Hall 'P 2yb'
_symmetry_space_group_name_H-M 'P 1 21 1'
_audit_creation_method SHELXL-97
_cell_angle_alpha 90.00
_cell_angle_beta 99.46(3)
_cell_angle_gamma 90.00
_cell_formula_units_Z 2
_cell_length_a 4.8789(10)
_cell_length_b 15.011(3)
_cell_length_c 9.2835(19)
_cell_measurement_reflns_used 18
_cell_measurement_temperature 150(2)
_cell_measurement_theta_max 16.6
_cell_measurement_theta_min 12.5
_cell_volume 670.7(2)
_computing_cell_refinement STADI4
_computing_data_collection 'STADI4 (Stoe & Cie, 1996a)'
_computing_data_reduction 'X-RED (Stoe & Cie, 1996b)'
_computing_molecular_graphics 'SHELXTL/PC (Sheldrick, 1995)'
_computing_publication_material SHELXL97
_computing_structure_refinement 'SHELXL97 (Sheldrick, 1997)'
_computing_structure_solution 'SHELXS97 (Sheldrick, 1990)'
_diffrn_ambient_temperature 150(2)
_diffrn_measured_fraction_theta_full 0.999
_diffrn_measured_fraction_theta_max 0.999
_diffrn_measurement_device_type
;
Stoe Stadi-4 four-circle diffractometer with Oxford Cryosystems
open-flow cryostat (Cosier & Glazer, 1986)
;
_diffrn_measurement_method '\w-\q scans'
_diffrn_radiation_monochromator graphite
_diffrn_radiation_source 'fine-focus sealed tube'
_diffrn_radiation_type MoK\a
_diffrn_radiation_wavelength 0.71073
_diffrn_reflns_av_R_equivalents 0.016
_diffrn_reflns_av_sigmaI/netI 0.0142
_diffrn_reflns_limit_h_max 5
_diffrn_reflns_limit_h_min -5
_diffrn_reflns_limit_k_max 17
_diffrn_reflns_limit_k_min -17
_diffrn_reflns_limit_l_max 11
_diffrn_reflns_limit_l_min -11
_diffrn_reflns_number 3190
_diffrn_reflns_theta_full 25.01
_diffrn_reflns_theta_max 25.01
_diffrn_reflns_theta_min 2.61
_diffrn_standards_decay_% 'random variation +-4'
_diffrn_standards_interval_time 60
_diffrn_standards_number 3
_exptl_absorpt_coefficient_mu 0.682
_exptl_absorpt_correction_type none
_exptl_crystal_colour block
_exptl_crystal_density_diffrn 1.399
_exptl_crystal_density_meas ?
_exptl_crystal_density_method 'not measured'
_exptl_crystal_description colourless
_exptl_crystal_F_000 300
_exptl_crystal_size_max 0.39
_exptl_crystal_size_mid 0.35
_exptl_crystal_size_min 0.34
_refine_diff_density_max 0.18
_refine_diff_density_min -0.17
_refine_ls_abs_structure_details 'Flack (1983)'
_refine_ls_abs_structure_Flack 0.13(8)
_refine_ls_extinction_method none
_refine_ls_goodness_of_fit_ref 1.111
_refine_ls_hydrogen_treatment 'riding model'
_refine_ls_matrix_type full
_refine_ls_number_parameters 137
_refine_ls_number_reflns 2357
_refine_ls_number_restraints 1
_refine_ls_restrained_S_all 1.111
_refine_ls_R_factor_all 0.0218
_refine_ls_R_factor_gt 0.0204
_refine_ls_shift/su_max 0.001
_refine_ls_shift/su_mean 0.000
_refine_ls_structure_factor_coef Fsqd
_refine_ls_weighting_details 'w = 1/[\s^2^(Fo^2^)+(0.024P)^2^+0.22P] where P=(Fo^2^+2Fc^2^)/3'
_refine_ls_weighting_scheme calc
_refine_ls_wR_factor_ref 0.0519
_reflns_number_gt 1193
_reflns_number_total '1227 independent reflections (1130 Friedel pairs)'
_reflns_threshold_expression I>2\s(I)
_cod_data_source_file ab1526.cif
_cod_data_source_block 14s4co
_cod_depositor_comments
;
The following automatic conversions were performed:
'_symmetry_cell_setting' value 'Monoclinic' changed to 'monoclinic'
according to '/home/saulius/struct/CIF-dictionaries/cif_core.dic'
dictionary named 'cif_core.dic' version 2.4.1 from 2010-06-29.

Automatic conversion script
Id: cif_fix_enum 1527 2010-12-29 10:47:43Z saulius 

The following automatic conversions were performed:

'_symmetry_cell_setting' value 'Monoclinic' changed to 'monoclinic'
according to /home/saulius/struct/CIF-dictionaries/cif_core.dic
dictionary named 'cif_core.dic' version 2.4.1 from
2010-06-29.

'_geom_torsion_publ_flag' value 'Yes' changed to 'yes'
according to /home/saulius/struct/CIF-dictionaries/cif_core.dic
dictionary named 'cif_core.dic' version 2.4.1 from 2010-06-29 (16
times).

Automatic conversion script
Id: cif_fix_values 1715 2011-07-08 13:25:40Z adriana 

The following automatic conversions were performed:

'_exptl_crystal_density_meas' value 'not measured' was changed to '?'
- the value is perceived as not measured.

Automatic conversion script
Id: cif_fix_values 3008 2015-01-20 13:52:24Z robertas 

The following automatic conversions were performed:

'_refine_ls_weighting_scheme' value 'calc w =
1/[\s^2^(Fo^2^)+(0.024P)^2^+0.22P] where P=(Fo^2^+2Fc^2^)/3' was
changed to 'calc'. New tag '_refine_ls_weighting_details' was
created. The value of the new tag was set to 'w =
1/[\s^2^(Fo^2^)+(0.024P)^2^+0.22P] where P=(Fo^2^+2Fc^2^)/3'.

Automatic conversion script
Id: cif_fix_values 3143 2015-03-26 13:38:13Z robertas 
;
_cod_original_sg_symbol_H-M 'P 21'
_cod_database_code 2006984

loop_
_symmetry_equiv_pos_as_xyz
'x, y, z'
'-x, y+1/2, -z'

loop_
_atom_site_label
_atom_site_fract_x
_atom_site_fract_y
_atom_site_fract_z
_atom_site_U_iso_or_equiv
_atom_site_adp_type
_atom_site_calc_flag
_atom_site_refinement_flags
_atom_site_occupancy
_atom_site_disorder_assembly
_atom_site_disorder_group
_atom_site_type_symbol
S1 -.36180(12) -.13486(3) .50126(6) .02332(14) Uani d . 1 . . S
C2 -.2901(4) -.25059(18) .5484(2) .0203(5) Uani d . 1 . . C
H2A -.3256 -.2610 .6490 .024 Uiso calc R 1 . . H
H2B -.4202 -.2885 .4819 .024 Uiso calc R 1 . . H
C3 .0055(5) -.27885(15) .5395(2) .0190(5) Uani d . 1 . . C
H3A .1365 -.2389 .6017 .023 Uiso calc R 1 . . H
H3B .0381 -.2721 .4376 .023 Uiso calc R 1 . . H
S4 .07632(12) -.39298(4) .59720(5) .02174(14) Uani d . 1 . . S
C5 -.1334(5) -.45273(16) .4515(2) .0205(5) Uani d . 1 . . C
H5A -.1526 -.5150 .4834 .025 Uiso calc R 1 . . H
H5B -.3214 -.4260 .4344 .025 Uiso calc R 1 . . H
C6 -.0240(5) -.45398(16) .3085(2) .0183(5) Uani d . 1 . . C
C7 -.1943(5) -.51264(17) .1935(2) .0223(5) Uani d . 1 . . C
H7A -.3935 -.4992 .1919 .027 Uiso calc R 1 . . H
H7B -.1641 -.5756 .2239 .027 Uiso calc R 1 . . H
S8 -.12086(12) -.50148(3) .01064(6) .02270(14) Uani d . 1 . . S
C9 -.2005(5) -.38521(17) -.0280(2) .0199(5) Uani d . 1 . . C
H9A -.0810 -.3482 .0451 .024 Uiso calc R 1 . . H
H9B -.1544 -.3705 -.1252 .024 Uiso calc R 1 . . H
C10 -.5013(5) -.36114(15) -.0264(2) .0193(5) Uani d . 1 . . C
H10A -.5430 -.3700 .0734 .023 Uiso calc R 1 . . H
H10B -.6223 -.4018 -.0927 .023 Uiso calc R 1 . . H
S11 -.58160(11) -.24671(4) -.08249(6) .02265(14) Uani d . 1 . . S
C12 -.3657(5) -.18343(16) .0584(3) .0213(5) Uani d . 1 . . C
H12A -.1708 -.2035 .0647 .026 Uiso calc R 1 . . H
H12B -.3733 -.1198 .0300 .026 Uiso calc R 1 . . H
C13 -.4504(5) -.19208(17) .2085(2) .0225(5) Uani d . 1 . . C
H13A -.6509 -.1786 .2011 .027 Uiso calc R 1 . . H
H13B -.4197 -.2541 .2437 .027 Uiso calc R 1 . . H
C14 -.2836(5) -.12880(17) .3171(2) .0234(5) Uani d . 1 . . C
H14A -.3174 -.0671 .2809 .028 Uiso calc R 1 . . H
H14B -.0835 -.1416 .3206 .028 Uiso calc R 1 . . H
O6 .1769(3) -.41255(10) .28700(15) .0242(3) Uani d . 1 . . O

loop_
_atom_site_aniso_label
_atom_site_aniso_U_11
_atom_site_aniso_U_22
_atom_site_aniso_U_33
_atom_site_aniso_U_12
_atom_site_aniso_U_13
_atom_site_aniso_U_23
S1 .0239(3) .0180(3) .0285(3) .0018(3) .0058(2) -.0054(2)
C2 .0197(11) .0200(12) .0223(10) -.0005(10) .0061(8) .0003(10)
C3 .0170(11) .0182(13) .0213(11) .0005(9) .0017(9) -.0006(8)
S4 .0221(3) .0229(3) .0189(2) .0026(2) -.00024(19) .0024(2)
C5 .0198(12) .0169(12) .0247(11) .0015(10) .0037(9) .0023(10)
C6 .0166(10) .0134(11) .0237(10) .0030(9) -.0006(8) .0031(8)
C7 .0229(11) .0183(12) .0253(11) -.0027(11) .0026(9) .0014(10)
S8 .0246(3) .0190(3) .0251(3) .0012(3) .0058(2) -.0055(2)
C9 .0190(11) .0205(13) .0210(9) .0005(10) .0056(8) .0002(9)
C10 .0173(11) .0198(13) .0207(11) -.0015(10) .0027(9) -.0013(9)
S11 .0215(3) .0250(3) .0203(2) .0032(3) -.0001(2) .0031(2)
C12 .0194(12) .0168(12) .0272(12) -.0025(10) .0024(9) .0016(10)
C13 .0237(12) .0228(13) .0209(11) -.0034(10) .0029(9) .0016(9)
C14 .0242(12) .0181(12) .0270(11) -.0016(11) .0020(9) .0007(10)
O6 .0217(7) .0266(7) .0249(7) -.0071(6) .0056(6) -.0007(6)

loop_
_atom_type_symbol
_atom_type_description
_atom_type_scat_dispersion_real
_atom_type_scat_dispersion_imag
_atom_type_scat_source
C C 0.0033 0.0016 'International Tables Vol C Tables 4.2.6.8 and 6.1.1.4'
H H 0.0000 0.0000 'International Tables Vol C Tables 4.2.6.8 and 6.1.1.4'
O O 0.0106 0.0060 'International Tables Vol C Tables 4.2.6.8 and 6.1.1.4'
S S 0.1246 0.1234 'International Tables Vol C Tables 4.2.6.8 and 6.1.1.4'

loop_
_geom_angle_atom_site_label_1
_geom_angle_atom_site_label_2
_geom_angle_atom_site_label_3
_geom_angle
C2 S1 C14 102.33(11)
C3 C2 S1 113.70(16)
C2 C3 S4 112.62(16)
C5 S4 C3 101.08(11)
C6 C5 S4 115.36(17)
O6 C6 C5 123.6(2)
O6 C6 C7 123.2(2)
C5 C6 C7 113.1(2)
C6 C7 S8 115.94(17)
C7 S8 C9 101.96(11)
C10 C9 S8 113.87(16)
C9 C10 S11 112.70(16)
C12 S11 C10 102.51(11)
C13 C12 S11 113.80(17)
C14 C13 C12 110.93(19)
C13 C14 S1 114.90(17)

loop_
_geom_bond_atom_site_label_1
_geom_bond_atom_site_label_2
_geom_bond_site_symmetry_2
_geom_bond_distance
_geom_bond_publ_flag
S1 C2 . 1.812(3) ?
S1 C14 . 1.814(2) ?
C2 C3 . 1.519(3) ?
C3 S4 . 1.811(2) ?
S4 C5 . 1.796(2) ?
C5 C6 . 1.510(3) ?
C6 O6 . 1.205(3) ?
C6 C7 . 1.521(3) ?
C7 S8 . 1.800(2) ?
S8 C9 . 1.811(3) ?
C9 C10 . 1.514(3) ?
C10 S11 . 1.819(2) ?
S11 C12 . 1.808(2) ?
C12 C13 . 1.522(3) ?
C13 C14 . 1.521(3) ?

loop_
_geom_torsion_atom_site_label_1
_geom_torsion_atom_site_label_2
_geom_torsion_atom_site_label_3
_geom_torsion_atom_site_label_4
_geom_torsion
_geom_torsion_publ_flag
C14 S1 C2 C3 58.14(17) yes
S1 C2 C3 S4 176.70(11) yes
C2 C3 S4 C5 69.20(17) yes
C3 S4 C5 C6 73.43(19) yes
S4 C5 C6 O6 -5.8(3) yes
S4 C5 C6 C7 174.53(17) yes
O6 C6 C7 S8 -11.2(3) yes
C5 C6 C7 S8 168.47(16) yes
C6 C7 S8 C9 -60.4(2) yes
C7 S8 C9 C10 -62.37(18) yes
S8 C9 C10 S11 -174.53(11) yes
C9 C10 S11 C12 -63.53(17) yes
C10 S11 C12 C13 -66.8(2) yes
S11 C12 C13 C14 -173.12(17) yes
C12 C13 C14 S1 -178.78(17) yes
C2 S1 C14 C13 58.1(2) yes

loop_
_cod_related_entry_id
_cod_related_entry_database
_cod_related_entry_code
1 ChemSpider 21137268
